data_7224583
loop_
_publ_author_name
'Wang, Xi'
'Hu, Min'
'Tian, Jia-Yue'
'Liu, Chun-Sen'

_publ_section_title
;
 Structural diversification and single-crystal-to-single-crystal
 transformation of alkaline earth metal-based MOFs regulated by solvent
 effect
;
_journal_issue 16
_journal_name_full CrystEngComm
_journal_page_first 2864
_journal_paper_doi 10.1039/C6CE00552G
_journal_volume 18
_journal_year 2016
_chemical_formula_sum 'C35 H33 Mg1.5 N2 O11'
_chemical_formula_weight 694.10
_chemical_name_systematic
; 
 ? 
;
_space_group_IT_number 2
_symmetry_cell_setting triclinic
_symmetry_space_group_name_Hall '-P 1'
_symmetry_space_group_name_H-M 'P -1'
_atom_sites_solution_hydrogens geom
_atom_sites_solution_primary direct
_atom_sites_solution_secondary difmap
_audit_creation_method SHELXL-97
_audit_update_record
;
2015-10-30 deposited with the CCDC.
2016-03-11 downloaded from the CCDC.
;
_cell_angle_alpha 107.084(6)
_cell_angle_beta 106.160(7)
_cell_angle_gamma 98.287(8)
_cell_formula_units_Z 2
_cell_length_a 11.6875(12)
_cell_length_b 12.7337(10)
_cell_length_c 16.6287(7)
_cell_measurement_reflns_used 3509
_cell_measurement_temperature 294(2)
_cell_measurement_theta_max 26.4150
_cell_measurement_theta_min 3.7450
_cell_volume 2202.3(3)
_computing_cell_refinement 'Bruker FRAMBO'
_computing_data_collection 'Bruker FRAMBO'
_computing_data_reduction 'Bruker SAINT'
_computing_molecular_graphics 'Bruker SHELXTL'
_computing_publication_material 'Bruker SHELXTL'
_computing_structure_refinement 'SHELXL-97 (Sheldrick, 1997)'
_computing_structure_solution 'SHELXS-97 (Sheldrick, 1990)'
_diffrn_ambient_temperature 294(2)
_diffrn_measured_fraction_theta_full 0.998
_diffrn_measured_fraction_theta_max 0.998
_diffrn_measurement_device_type 'multiwire proportional'
_diffrn_measurement_method 'phi and omega scans'
_diffrn_radiation_monochromator graphite
_diffrn_radiation_source 'fine-focus sealed tube'
_diffrn_radiation_type MoK\a
_diffrn_radiation_wavelength 0.71073
_diffrn_reflns_av_R_equivalents 0.0362
_diffrn_reflns_av_sigmaI/netI 0.0734
_diffrn_reflns_limit_h_max 13
_diffrn_reflns_limit_h_min -12
_diffrn_reflns_limit_k_max 15
_diffrn_reflns_limit_k_min -12
_diffrn_reflns_limit_l_max 19
_diffrn_reflns_limit_l_min -19
_diffrn_reflns_number 14127
_diffrn_reflns_theta_full 25.00
_diffrn_reflns_theta_max 25.00
_diffrn_reflns_theta_min 3.24
_exptl_absorpt_coefficient_mu 0.097
_exptl_absorpt_correction_T_max 0.9828
_exptl_absorpt_correction_T_min 0.9809
_exptl_absorpt_correction_type multi-scan
_exptl_absorpt_process_details SADABS
_exptl_crystal_colour COLORLESS
_exptl_crystal_density_diffrn 1.047
_exptl_crystal_density_meas ?
_exptl_crystal_density_method 'not measured'
_exptl_crystal_description BLOCK
_exptl_crystal_F_000 726
_exptl_crystal_size_max 0.20
_exptl_crystal_size_mid 0.18
_exptl_crystal_size_min 0.18
_platon_squeeze_details
;
;
_refine_diff_density_max 0.587
_refine_diff_density_min -0.323
_refine_diff_density_rms 0.066
_refine_ls_extinction_method none
_refine_ls_goodness_of_fit_ref 1.013
_refine_ls_hydrogen_treatment constr
_refine_ls_matrix_type full
_refine_ls_number_parameters 454
_refine_ls_number_reflns 7721
_refine_ls_number_restraints 0
_refine_ls_restrained_S_all 1.013
_refine_ls_R_factor_all 0.0965
_refine_ls_R_factor_gt 0.0671
_refine_ls_shift/su_max 0.000
_refine_ls_shift/su_mean 0.000
_refine_ls_structure_factor_coef Fsqd
_refine_ls_weighting_details 'calc w=1/[\s^2^(Fo^2^)+(0.1113P)^2^+0.0000P] where P=(Fo^2^+2Fc^2^)/3'
_refine_ls_weighting_scheme calc
_refine_ls_wR_factor_gt 0.1896
_refine_ls_wR_factor_ref 0.2108
_reflns_number_gt 4947
_reflns_number_total 7721
_reflns_threshold_expression >2sigma(I)
_cod_data_source_file c6ce00552g2.cif
_cod_data_source_block 2
_cod_depositor_comments
;
The following automatic conversions were performed:

'_symmetry_cell_setting' value 'Triclinic' changed to 'triclinic'
according to
/usr/data/users/saulius/crontab/automatic-downloads/rss-feeds/RSC/lib/dictionaries/cif_core.dic
dictionary named 'cif_core.dic' version 2.4.2 from 2011-04-26.

'_exptl_absorpt_correction_type' value 'MULTI-SCAN' changed to
'multi-scan' according to
/usr/data/users/saulius/crontab/automatic-downloads/rss-feeds/RSC/lib/dictionaries/cif_core.dic
dictionary named 'cif_core.dic' version 2.4.2 from 2011-04-26.

'_refine_ls_hydrogen_treatment' value 'CONSTR' changed to 'constr'
according to
/usr/data/users/saulius/crontab/automatic-downloads/rss-feeds/RSC/lib/dictionaries/cif_core.dic
dictionary named 'cif_core.dic' version 2.4.2 from 2011-04-26.

'_exptl_crystal_density_meas' value 'NONE' was changed to '?' - the
value is perceived as not measured.

Automatic conversion script
Id: cif_fix_values 4268 2015-11-12 08:31:59Z antanas 

 Adding full bibliography for 7224582--7224585.cif.
;
_cod_original_sg_symbol_H-M P-1
_cod_original_formula_sum 'C35 H33 Mg1.50 N2 O11'
_cod_database_code 7224583

loop_
_symmetry_equiv_pos_as_xyz
'x, y, z'
'-x, -y, -z'

loop_
_atom_site_label
_atom_site_type_symbol
_atom_site_fract_x
_atom_site_fract_y
_atom_site_fract_z
_atom_site_U_iso_or_equiv
_atom_site_adp_type
_atom_site_occupancy
_atom_site_symmetry_multiplicity
_atom_site_calc_flag
_atom_site_refinement_flags
Mg1 Mg 0.5000 0.5000 0.0000 0.0315(2) Uani 1 2 d S
Mg2 Mg 0.30230(6) 0.68448(5) 0.03950(4) 0.03693(17) Uani 1 1 d .
O1 O 0.05929(14) 0.17413(11) 0.21687(7) 0.0508(4) Uani 1 1 d .
O2 O -0.05434(17) 0.07075(13) 0.43988(8) 0.0795(6) Uani 1 1 d .
O3 O 0.2348(2) 0.41930(16) 0.51876(9) 0.1095(8) Uani 1 1 d .
O4 O 0.38371(12) 0.44772(11) 0.06188(8) 0.0432(4) Uani 1 1 d .
O5 O 0.24165(13) 0.54706(11) 0.06831(9) 0.0503(4) Uani 1 1 d .
O6 O -0.40963(13) -0.35533(10) 0.11074(8) 0.0427(4) Uani 1 1 d .
O7 O -0.54460(14) -0.25862(13) 0.14511(8) 0.0525(4) Uani 1 1 d .
O8 O 0.18948(13) 0.60494(13) 0.90282(8) 0.0531(4) Uani 1 1 d .
O9 O 0.37844(12) 0.58654(10) 0.94242(7) 0.0372(4) Uani 1 1 d .
O10 O 0.35771(15) 0.82465(12) -0.00051(10) 0.0612(5) Uani 1 1 d .
O11 O 0.18412(14) 0.76105(13) 0.08544(10) 0.0608(5) Uani 1 1 d .
N1 N 0.3952(2) 0.85202(17) -0.11828(14) 0.0746(7) Uani 1 1 d .
N2 N 0.0064(2) 0.7852(2) 0.09957(14) 0.0878(9) Uani 1 1 d .
C1 C 0.07054(19) 0.20402(16) 0.30500(11) 0.0387(5) Uani 1 1 d .
C2 C 0.0004(2) 0.12463(17) 0.32496(11) 0.0464(6) Uani 1 1 d .
H2 H -0.0516 0.0586 0.2801 0.056 Uiso 1 1 calc R
C3 C 0.0093(2) 0.14555(18) 0.41256(12) 0.0528(7) Uani 1 1 d .
C4 C 0.0869(2) 0.2430(2) 0.48007(12) 0.0656(8) Uani 1 1 d .
H4 H 0.0940 0.2557 0.5395 0.079 Uiso 1 1 calc R
C5 C 0.1527(2) 0.32041(19) 0.45722(12) 0.0634(8) Uani 1 1 d .
C6 C 0.1460(2) 0.30327(17) 0.37014(12) 0.0501(6) Uani 1 1 d .
H6 H 0.1911 0.3571 0.3559 0.060 Uiso 1 1 calc R
C7 C 0.12048(19) 0.25304(16) 0.18849(10) 0.0396(5) Uani 1 1 d .
C8 C 0.0557(2) 0.31850(18) 0.15204(12) 0.0475(6) Uani 1 1 d .
H8 H -0.0254 0.3150 0.1494 0.057 Uiso 1 1 calc R
C9 C 0.11299(19) 0.38967(18) 0.11934(12) 0.0466(6) Uani 1 1 d .
H9 H 0.0703 0.4361 0.0958 0.056 Uiso 1 1 calc R
C10 C 0.23134(18) 0.39435(15) 0.12035(11) 0.0361(5) Uani 1 1 d .
C11 C 0.2949(2) 0.32646(17) 0.15775(12) 0.0453(6) Uani 1 1 d .
H11 H 0.3752 0.3284 0.1590 0.054 Uiso 1 1 calc R
C12 C 0.2400(2) 0.25574(17) 0.19328(12) 0.0465(6) Uani 1 1 d .
H12 H 0.2831 0.2115 0.2195 0.056 Uiso 1 1 calc R
C13 C 0.29082(18) 0.47008(17) 0.08030(11) 0.0374(5) Uani 1 1 d .
C14 C -0.1508(2) -0.01736(19) 0.37262(12) 0.0601(7) Uani 1 1 d .
C15 C -0.1279(2) -0.12174(19) 0.33682(14) 0.0594(7) Uani 1 1 d .
H15 H -0.0507 -0.1346 0.3580 0.071 Uiso 1 1 calc R
C16 C -0.2227(2) -0.20628(19) 0.26876(13) 0.0521(7) Uani 1 1 d .
H16 H -0.2087 -0.2767 0.2437 0.063 Uiso 1 1 calc R
C17 C -0.33775(19) -0.18827(16) 0.23723(11) 0.0393(6) Uani 1 1 d .
C18 C -0.3577(2) -0.08388(19) 0.27746(13) 0.0570(7) Uani 1 1 d .
H18 H -0.4359 -0.0719 0.2590 0.068 Uiso 1 1 calc R
C19 C -0.2636(3) 0.0031(2) 0.34469(14) 0.0644(8) Uani 1 1 d .
H19 H -0.2772 0.0736 0.3700 0.077 Uiso 1 1 calc R
C20 C -0.43846(19) -0.27559(16) 0.15877(11) 0.0386(5) Uani 1 1 d .
C21 C 0.2427(3) 0.4517(2) 0.60830(14) 0.0782(9) Uani 1 1 d .
C22 C 0.1448(3) 0.4791(3) 0.63143(15) 0.0859(11) Uani 1 1 d .
H22 H 0.0716 0.4721 0.5875 0.103 Uiso 1 1 calc R
C23 C 0.1550(3) 0.5175(2) 0.72109(14) 0.0704(9) Uani 1 1 d .
H23 H 0.0886 0.5358 0.7376 0.085 Uiso 1 1 calc R
C24 C 0.2655(2) 0.52837(17) 0.78578(12) 0.0469(6) Uani 1 1 d .
C25 C 0.3623(2) 0.50204(18) 0.76013(13) 0.0548(7) Uani 1 1 d .
H25 H 0.4368 0.5104 0.8033 0.066 Uiso 1 1 calc R
C26 C 0.3504(3) 0.4630(2) 0.67054(14) 0.0718(9) Uani 1 1 d .
H26 H 0.4164 0.4447 0.6535 0.086 Uiso 1 1 calc R
C27 C 0.27712(19) 0.57411(16) 0.88177(12) 0.0395(5) Uani 1 1 d .
C28 C 0.2637(3) 0.8467(3) -0.1588(2) 0.0924(11) Uani 1 1 d .
H28A H 0.2302 0.7873 -0.2163 0.139 Uiso 1 1 calc R
H28B H 0.2555 0.9178 -0.1657 0.139 Uiso 1 1 calc R
H28C H 0.2200 0.8317 -0.1207 0.139 Uiso 1 1 calc R
C29 C 0.4775(3) 0.8714(3) -0.16808(19) 0.1030(10) Uani 1 1 d .
H29A H 0.5463 0.9342 -0.1300 0.155 Uiso 1 1 calc R
H29B H 0.4335 0.8879 -0.2191 0.155 Uiso 1 1 calc R
H29C H 0.5063 0.8047 -0.1876 0.155 Uiso 1 1 calc R
C30 C 0.5655(2) 0.8483(2) 0.00119(16) 0.0645(7) Uani 1 1 d .
H30A H 0.5895 0.8794 0.0652 0.097 Uiso 1 1 calc R
H30B H 0.6128 0.8965 -0.0191 0.097 Uiso 1 1 calc R
H30C H 0.5800 0.7740 -0.0164 0.097 Uiso 1 1 calc R
C31 C 0.4304(2) 0.84075(18) -0.03993(16) 0.0599(7) Uani 1 1 d .
C32 C -0.0068(3) 0.6798(3) 0.1247(2) 0.0969(11) Uani 1 1 d .
H32A H 0.0590 0.6448 0.1178 0.145 Uiso 1 1 calc R
H32B H -0.0840 0.6275 0.0863 0.145 Uiso 1 1 calc R
H32C H -0.0038 0.7004 0.1857 0.145 Uiso 1 1 calc R
C33 C -0.0934(3) 0.8429(3) 0.0939(2) 0.1029(12) Uani 1 1 d .
H33A H -0.0602 0.9223 0.1277 0.154 Uiso 1 1 calc R
H33B H -0.1503 0.8118 0.1178 0.154 Uiso 1 1 calc R
H33C H -0.1351 0.8323 0.0325 0.154 Uiso 1 1 calc R
C34 C 0.1029(3) 0.8135(3) 0.08263(16) 0.0747(9) Uani 1 1 d .
C35 C 0.1157(3) 0.9194(2) 0.0570(2) 0.0901(11) Uani 1 1 d .
H35A H 0.1911 0.9329 0.0449 0.135 Uiso 1 1 calc R
H35B H 0.1165 0.9835 0.1054 0.135 Uiso 1 1 calc R
H35C H 0.0477 0.9084 0.0046 0.135 Uiso 1 1 calc R

loop_
_atom_site_aniso_label
_atom_site_aniso_U_11
_atom_site_aniso_U_22
_atom_site_aniso_U_33
_atom_site_aniso_U_23
_atom_site_aniso_U_13
_atom_site_aniso_U_12
Mg1 0.0320(4) 0.0315(4) 0.0307(3) 0.0080(3) 0.0142(3) 0.0060(4)
Mg2 0.0383(3) 0.0373(3) 0.0378(3) 0.0123(2) 0.0169(2) 0.0108(3)
O1 0.0673(9) 0.0446(7) 0.0293(5) 0.0083(5) 0.0184(6) -0.0136(7)
O2 0.1044(13) 0.0674(9) 0.0306(6) 0.0134(6) 0.0065(7) -0.0462(9)
O3 0.1509(16) 0.0899(12) 0.0317(7) -0.0076(8) 0.0287(9) -0.0726(12)
O4 0.0410(7) 0.0512(7) 0.0507(6) 0.0245(6) 0.0274(5) 0.0138(6)
O5 0.0501(8) 0.0536(7) 0.0693(7) 0.0357(6) 0.0349(6) 0.0201(6)
O6 0.0456(8) 0.0340(7) 0.0389(6) 0.0032(6) 0.0121(6) 0.0058(6)
O7 0.0469(8) 0.0580(9) 0.0416(7) 0.0053(6) 0.0104(6) 0.0144(7)
O8 0.0429(8) 0.0686(9) 0.0424(6) 0.0130(7) 0.0104(6) 0.0193(7)
O9 0.0364(7) 0.0393(7) 0.0343(5) 0.0098(5) 0.0130(5) 0.0093(6)
O10 0.0721(9) 0.0548(8) 0.0795(8) 0.0343(7) 0.0459(7) 0.0215(7)
O11 0.0657(9) 0.0634(9) 0.0723(8) 0.0248(7) 0.0399(7) 0.0378(7)
N1 0.0841(15) 0.0682(12) 0.0843(12) 0.0368(10) 0.0354(11) 0.0224(11)
N2 0.0659(14) 0.1145(19) 0.0646(11) 0.0007(12) 0.0242(10) 0.0276(14)
C1 0.0468(11) 0.0396(10) 0.0276(8) 0.0137(7) 0.0115(8) 0.0026(9)
C2 0.0566(13) 0.0386(11) 0.0282(8) 0.0068(8) 0.0063(8) -0.0091(10)
C3 0.0618(14) 0.0496(11) 0.0319(8) 0.0139(8) 0.0094(9) -0.0175(11)
C4 0.0782(16) 0.0666(14) 0.0288(9) 0.0082(10) 0.0142(10) -0.0257(13)
C5 0.0811(17) 0.0532(13) 0.0291(9) 0.0029(9) 0.0124(10) -0.0268(12)
C6 0.0630(14) 0.0420(11) 0.0331(8) 0.0094(8) 0.0151(9) -0.0133(10)
C7 0.0475(11) 0.0417(10) 0.0261(7) 0.0104(7) 0.0155(7) -0.0022(9)
C8 0.0422(11) 0.0549(12) 0.0487(9) 0.0197(9) 0.0219(8) 0.0053(10)
C9 0.0416(11) 0.0554(11) 0.0546(10) 0.0275(9) 0.0239(8) 0.0149(9)
C10 0.0385(10) 0.0387(10) 0.0372(8) 0.0148(7) 0.0196(7) 0.0112(8)
C11 0.0426(11) 0.0496(11) 0.0525(10) 0.0220(9) 0.0241(8) 0.0138(9)
C12 0.0515(12) 0.0479(11) 0.0486(9) 0.0252(8) 0.0203(9) 0.0135(10)
C13 0.0357(10) 0.0424(10) 0.0347(8) 0.0124(8) 0.0158(7) 0.0060(9)
C14 0.0806(16) 0.0510(12) 0.0291(8) 0.0125(8) 0.0119(10) -0.0256(12)
C15 0.0523(14) 0.0589(13) 0.0542(11) 0.0221(10) 0.0072(10) -0.0077(12)
C16 0.0525(13) 0.0441(11) 0.0493(10) 0.0115(9) 0.0129(10) -0.0009(10)
C17 0.0491(12) 0.0350(10) 0.0295(8) 0.0080(8) 0.0143(8) 0.0022(9)
C18 0.0652(15) 0.0463(12) 0.0484(11) 0.0076(10) 0.0122(10) 0.0128(11)
C19 0.0861(18) 0.0427(13) 0.0466(11) 0.0025(10) 0.0143(12) 0.0066(13)
C20 0.0436(11) 0.0383(10) 0.0330(8) 0.0143(8) 0.0125(8) 0.0050(9)
C21 0.0999(19) 0.0618(15) 0.0365(10) -0.0032(10) 0.0209(11) -0.0414(14)
C22 0.078(2) 0.102(2) 0.0382(12) 0.0110(13) -0.0061(12) -0.0187(18)
C23 0.0721(17) 0.0758(17) 0.0406(11) 0.0090(11) 0.0026(11) 0.0071(14)
C24 0.0529(13) 0.0397(11) 0.0342(9) 0.0052(8) 0.0082(9) -0.0013(10)
C25 0.0654(14) 0.0484(12) 0.0427(10) 0.0083(9) 0.0218(10) -0.0004(11)
C26 0.0879(18) 0.0615(15) 0.0475(11) 0.0000(11) 0.0320(11) -0.0143(14)
C27 0.0438(11) 0.0358(10) 0.0369(9) 0.0116(8) 0.0122(8) 0.0092(9)
C28 0.079(2) 0.1002(19) 0.1030(18) 0.0572(15) 0.0154(16) 0.0243(17)
C29 0.122(2) 0.146(2) 0.1044(15) 0.0831(15) 0.0747(14) 0.0677(19)
C30 0.0575(14) 0.0660(14) 0.0802(13) 0.0357(11) 0.0276(11) 0.0167(12)
C31 0.0768(16) 0.0405(11) 0.0673(12) 0.0196(10) 0.0312(12) 0.0141(11)
C32 0.116(2) 0.0851(19) 0.1036(17) 0.0412(15) 0.0575(16) 0.0108(18)
C33 0.0713(16) 0.139(3) 0.0993(19) 0.0188(18) 0.0386(15) 0.0590(18)
C34 0.0653(16) 0.0836(19) 0.0527(12) -0.0072(13) 0.0215(12) 0.0139(15)
C35 0.113(2) 0.0636(15) 0.1010(18) 0.0332(14) 0.0371(17) 0.0323(16)

loop_
_atom_type_symbol
_atom_type_description
_atom_type_scat_dispersion_real
_atom_type_scat_dispersion_imag
_atom_type_scat_source
C C 0.0033 0.0016 'International Tables Vol C Tables 4.2.6.8 and 6.1.1.4'
H H 0.0000 0.0000 'International Tables Vol C Tables 4.2.6.8 and 6.1.1.4'
N N 0.0061 0.0033 'International Tables Vol C Tables 4.2.6.8 and 6.1.1.4'
O O 0.0106 0.0060 'International Tables Vol C Tables 4.2.6.8 and 6.1.1.4'
Mg Mg 0.0486 0.0363 'International Tables Vol C Tables 4.2.6.8 and 6.1.1.4'

loop_
_geom_angle_atom_site_label_1
_geom_angle_atom_site_label_2
_geom_angle_atom_site_label_3
_geom_angle
_geom_angle_site_symmetry_1
_geom_angle_site_symmetry_3
O6 Mg1 O6 180.00(6) 2 1_665
O6 Mg1 O4 91.45(5) 2 2_665
O6 Mg1 O4 88.55(5) 1_665 2_665
O6 Mg1 O4 88.55(5) 2 .
O6 Mg1 O4 91.45(5) 1_665 .
O4 Mg1 O4 180.000(1) 2_665 .
O6 Mg1 O9 88.79(5) 2 1_554
O6 Mg1 O9 91.21(5) 1_665 1_554
O4 Mg1 O9 87.59(5) 2_665 1_554
O4 Mg1 O9 92.41(5) . 1_554
O6 Mg1 O9 91.21(5) 2 2_666
O6 Mg1 O9 88.79(5) 1_665 2_666
O4 Mg1 O9 92.41(5) 2_665 2_666
O4 Mg1 O9 87.59(5) . 2_666
O9 Mg1 O9 180.00(6) 1_554 2_666
O6 Mg1 Mg2 111.59(4) 2 .
O6 Mg1 Mg2 68.41(4) 1_665 .
O4 Mg1 Mg2 112.43(4) 2_665 .
O4 Mg1 Mg2 67.57(4) . .
O9 Mg1 Mg2 35.09(3) 1_554 .
O9 Mg1 Mg2 144.91(3) 2_666 .
O6 Mg1 Mg2 68.41(4) 2 2_665
O6 Mg1 Mg2 111.59(4) 1_665 2_665
O4 Mg1 Mg2 67.57(4) 2_665 2_665
O4 Mg1 Mg2 112.43(4) . 2_665
O9 Mg1 Mg2 144.91(3) 1_554 2_665
O9 Mg1 Mg2 35.09(3) 2_666 2_665
Mg2 Mg1 Mg2 180.00(2) . 2_665
O7 Mg2 O11 103.16(7) 1_665 .
O7 Mg2 O5 93.71(7) 1_665 .
O11 Mg2 O5 90.28(7) . .
O7 Mg2 O8 157.58(7) 1_665 1_554
O11 Mg2 O8 98.59(7) . 1_554
O5 Mg2 O8 91.54(6) . 1_554
O7 Mg2 O10 90.12(7) 1_665 .
O11 Mg2 O10 90.02(7) . .
O5 Mg2 O10 175.98(6) . .
O8 Mg2 O10 84.45(6) 1_554 .
O7 Mg2 O9 97.35(6) 1_665 1_554
O11 Mg2 O9 159.02(6) . 1_554
O5 Mg2 O9 92.76(6) . 1_554
O8 Mg2 O9 60.60(6) 1_554 1_554
O10 Mg2 O9 85.55(6) . 1_554
O7 Mg2 C27 127.63(8) 1_665 1_554
O11 Mg2 C27 128.29(7) . 1_554
O5 Mg2 C27 94.93(6) . 1_554
O8 Mg2 C27 30.03(6) 1_554 1_554
O10 Mg2 C27 81.76(6) . 1_554
O9 Mg2 C27 30.75(6) 1_554 1_554
O7 Mg2 Mg1 72.01(5) 1_665 .
O11 Mg2 Mg1 162.49(6) . .
O5 Mg2 Mg1 73.54(5) . .
O8 Mg2 Mg1 88.70(5) 1_554 .
O10 Mg2 Mg1 106.59(5) . .
O9 Mg2 Mg1 33.32(3) 1_554 .
C27 Mg2 Mg1 61.46(5) 1_554 .
C1 O1 C7 118.72(13) . .
C3 O2 C14 116.70(14) . .
C5 O3 C21 119.89(18) . .
C13 O4 Mg1 138.85(14) . .
C13 O5 Mg2 130.91(14) . .
C20 O6 Mg1 136.81(13) . 1_445
C20 O7 Mg2 133.84(12) . 1_445
C27 O8 Mg2 91.53(11) . 1_556
C27 O9 Mg1 144.49(12) . 1_556
C27 O9 Mg2 87.01(12) . 1_556
Mg1 O9 Mg2 111.59(5) 1_556 1_556
C31 O10 Mg2 131.64(16) . .
C34 O11 Mg2 155.40(18) . .
C31 N1 C29 124.7(3) . .
C31 N1 C28 117.6(3) . .
C29 N1 C28 117.8(2) . .
C34 N2 C33 125.5(3) . .
C34 N2 C32 116.2(3) . .
C33 N2 C32 118.2(3) . .
O1 C1 C6 123.95(18) . .
O1 C1 C2 114.36(14) . .
C6 C1 C2 121.68(16) . .
C3 C2 C1 118.46(16) . .
C3 C2 H2 120.8 . .
C1 C2 H2 120.8 . .
C2 C3 O2 123.08(16) . .
C2 C3 C4 121.4(2) . .
O2 C3 C4 115.52(17) . .
C5 C4 C3 118.28(18) . .
C5 C4 H4 120.9 . .
C3 C4 H4 120.9 . .
C4 C5 C6 122.31(18) . .
C4 C5 O3 123.50(17) . .
C6 C5 O3 114.14(19) . .
C1 C6 C5 117.86(19) . .
C1 C6 H6 121.1 . .
C5 C6 H6 121.1 . .
C8 C7 C12 122.4(2) . .
C8 C7 O1 118.52(19) . .
C12 C7 O1 118.93(19) . .
C7 C8 C9 118.4(2) . .
C7 C8 H8 120.8 . .
C9 C8 H8 120.8 . .
C10 C9 C8 122.0(2) . .
C10 C9 H9 119.0 . .
C8 C9 H9 119.0 . .
C9 C10 C11 118.28(19) . .
C9 C10 C13 120.97(19) . .
C11 C10 C13 120.74(19) . .
C12 C11 C10 120.9(2) . .
C12 C11 H11 119.6 . .
C10 C11 H11 119.6 . .
C7 C12 C11 118.0(2) . .
C7 C12 H12 121.0 . .
C11 C12 H12 121.0 . .
O5 C13 O4 126.86(19) . .
O5 C13 C10 116.49(19) . .
O4 C13 C10 116.64(19) . .
C19 C14 C15 122.19(19) . .
C19 C14 O2 118.7(2) . .
C15 C14 O2 119.1(2) . .
C16 C15 C14 118.3(2) . .
C16 C15 H15 120.8 . .
C14 C15 H15 120.8 . .
C17 C16 C15 121.3(2) . .
C17 C16 H16 119.4 . .
C15 C16 H16 119.4 . .
C16 C17 C18 118.38(17) . .
C16 C17 C20 121.93(18) . .
C18 C17 C20 119.6(2) . .
C17 C18 C19 121.5(2) . .
C17 C18 H18 119.3 . .
C19 C18 H18 119.3 . .
C14 C19 C18 118.3(2) . .
C14 C19 H19 120.9 . .
C18 C19 H19 120.9 . .
O6 C20 O7 125.84(16) . .
O6 C20 C17 117.69(19) . .
O7 C20 C17 116.39(18) . .
C26 C21 C22 121.5(2) . .
C26 C21 O3 118.7(3) . .
C22 C21 O3 119.6(2) . .
C21 C22 C23 119.6(3) . .
C21 C22 H22 120.2 . .
C23 C22 H22 120.2 . .
C24 C23 C22 119.3(3) . .
C24 C23 H23 120.3 . .
C22 C23 H23 120.3 . .
C25 C24 C23 119.4(2) . .
C25 C24 C27 121.62(19) . .
C23 C24 C27 118.9(2) . .
C24 C25 C26 120.6(2) . .
C24 C25 H25 119.7 . .
C26 C25 H25 119.7 . .
C21 C26 C25 119.6(3) . .
C21 C26 H26 120.2 . .
C25 C26 H26 120.2 . .
O8 C27 O9 120.16(17) . .
O8 C27 C24 119.80(18) . .
O9 C27 C24 120.0(2) . .
O8 C27 Mg2 58.44(9) . 1_556
O9 C27 Mg2 62.25(9) . 1_556
C24 C27 Mg2 169.76(15) . 1_556
N1 C28 H28A 109.5 . .
N1 C28 H28B 109.5 . .
H28A C28 H28B 109.5 . .
N1 C28 H28C 109.5 . .
H28A C28 H28C 109.5 . .
H28B C28 H28C 109.5 . .
N1 C29 H29A 109.5 . .
N1 C29 H29B 109.5 . .
H29A C29 H29B 109.5 . .
N1 C29 H29C 109.5 . .
H29A C29 H29C 109.5 . .
H29B C29 H29C 109.5 . .
C31 C30 H30A 109.5 . .
C31 C30 H30B 109.5 . .
H30A C30 H30B 109.5 . .
C31 C30 H30C 109.5 . .
H30A C30 H30C 109.5 . .
H30B C30 H30C 109.5 . .
O10 C31 N1 122.4(3) . .
O10 C31 C30 120.8(2) . .
N1 C31 C30 116.8(2) . .
N2 C32 H32A 109.5 . .
N2 C32 H32B 109.5 . .
H32A C32 H32B 109.5 . .
N2 C32 H32C 109.5 . .
H32A C32 H32C 109.5 . .
H32B C32 H32C 109.5 . .
N2 C33 H33A 109.5 . .
N2 C33 H33B 109.5 . .
H33A C33 H33B 109.5 . .
N2 C33 H33C 109.5 . .
H33A C33 H33C 109.5 . .
H33B C33 H33C 109.5 . .
O11 C34 N2 124.1(3) . .
O11 C34 C35 119.8(3) . .
N2 C34 C35 116.1(3) . .
C34 C35 H35A 109.5 . .
C34 C35 H35B 109.5 . .
H35A C35 H35B 109.5 . .
C34 C35 H35C 109.5 . .
H35A C35 H35C 109.5 . .
H35B C35 H35C 109.5 . .

loop_
_geom_bond_atom_site_label_1
_geom_bond_atom_site_label_2
_geom_bond_distance
_geom_bond_site_symmetry_2
Mg1 O6 2.0648(11) 2
Mg1 O6 2.0648(11) 1_665
Mg1 O4 2.0662(14) 2_665
Mg1 O4 2.0662(14) .
Mg1 O9 2.1127(14) 1_554
Mg1 O9 2.1127(14) 2_666
Mg1 Mg2 3.5765(8) .
Mg1 Mg2 3.5765(8) 2_665
Mg2 O7 1.9849(14) 1_665
Mg2 O11 1.9950(18) .
Mg2 O5 2.0293(16) .
Mg2 O8 2.1271(13) 1_554
Mg2 O10 2.1569(17) .
Mg2 O9 2.2113(15) 1_554
Mg2 C27 2.4954(19) 1_554
O1 C1 1.364(2) .
O1 C7 1.415(2) .
O2 C3 1.380(3) .
O2 C14 1.406(2) .
O3 C5 1.379(2) .
O3 C21 1.396(3) .
O4 C13 1.256(2) .
O5 C13 1.243(3) .
O6 C20 1.247(2) .
O6 Mg1 2.0648(11) 1_445
O7 C20 1.260(3) .
O7 Mg2 1.9849(14) 1_445
O8 C27 1.249(3) .
O8 Mg2 2.1271(13) 1_556
O9 C27 1.277(2) .
O9 Mg1 2.1127(14) 1_556
O9 Mg2 2.2113(15) 1_556
O10 C31 1.238(3) .
O11 C34 1.235(3) .
N1 C31 1.310(3) .
N1 C29 1.472(4) .
N1 C28 1.479(4) .
N2 C34 1.264(4) .
N2 C33 1.462(4) .
N2 C32 1.518(4) .
C1 C6 1.375(2) .
C1 C2 1.383(3) .
C2 C3 1.372(3) .
C2 H2 0.9300 .
C3 C4 1.383(3) .
C4 C5 1.368(3) .
C4 H4 0.9300 .
C5 C6 1.377(3) .
C6 H6 0.9300 .
C7 C8 1.364(3) .
C7 C12 1.372(3) .
C8 C9 1.372(3) .
C8 H8 0.9300 .
C9 C10 1.371(3) .
C9 H9 0.9300 .
C10 C11 1.389(3) .
C10 C13 1.516(3) .
C11 C12 1.388(3) .
C11 H11 0.9300 .
C12 H12 0.9300 .
C14 C19 1.361(4) .
C14 C15 1.385(4) .
C15 C16 1.382(3) .
C15 H15 0.9300 .
C16 C17 1.379(3) .
C16 H16 0.9300 .
C17 C18 1.387(3) .
C17 C20 1.497(2) .
C18 C19 1.387(3) .
C18 H18 0.9300 .
C19 H19 0.9300 .
C21 C26 1.346(4) .
C21 C22 1.364(5) .
C22 C23 1.390(3) .
C22 H22 0.9300 .
C23 C24 1.390(3) .
C23 H23 0.9300 .
C24 C25 1.367(3) .
C24 C27 1.488(3) .
C25 C26 1.384(3) .
C25 H25 0.9300 .
C26 H26 0.9300 .
C27 Mg2 2.4954(19) 1_556
C28 H28A 0.9600 .
C28 H28B 0.9600 .
C28 H28C 0.9600 .
C29 H29A 0.9600 .
C29 H29B 0.9600 .
C29 H29C 0.9600 .
C30 C31 1.513(4) .
C30 H30A 0.9600 .
C30 H30B 0.9600 .
C30 H30C 0.9600 .
C32 H32A 0.9600 .
C32 H32B 0.9600 .
C32 H32C 0.9600 .
C33 H33A 0.9600 .
C33 H33B 0.9600 .
C33 H33C 0.9600 .
C34 C35 1.529(4) .
C35 H35A 0.9600 .
C35 H35B 0.9600 .
C35 H35C 0.9600 .

loop_
_geom_torsion_atom_site_label_1
_geom_torsion_atom_site_label_2
_geom_torsion_atom_site_label_3
_geom_torsion_atom_site_label_4
_geom_torsion
_geom_torsion_site_symmetry_1
_geom_torsion_site_symmetry_4
O6 Mg1 Mg2 O7 169.43(7) 2 1_665
O6 Mg1 Mg2 O7 -10.57(7) 1_665 1_665
O4 Mg1 Mg2 O7 -89.46(6) 2_665 1_665
O4 Mg1 Mg2 O7 90.54(6) . 1_665
O9 Mg1 Mg2 O7 -137.64(8) 1_554 1_665
O9 Mg1 Mg2 O7 42.36(8) 2_666 1_665
O6 Mg1 Mg2 O11 92.95(16) 2 .
O6 Mg1 Mg2 O11 -87.05(16) 1_665 .
O4 Mg1 Mg2 O11 -165.94(15) 2_665 .
O4 Mg1 Mg2 O11 14.06(15) . .
O9 Mg1 Mg2 O11 145.87(17) 1_554 .
O9 Mg1 Mg2 O11 -34.13(17) 2_666 .
O6 Mg1 Mg2 O5 69.82(6) 2 .
O6 Mg1 Mg2 O5 -110.18(6) 1_665 .
O4 Mg1 Mg2 O5 170.93(5) 2_665 .
O4 Mg1 Mg2 O5 -9.07(5) . .
O9 Mg1 Mg2 O5 122.75(7) 1_554 .
O9 Mg1 Mg2 O5 -57.25(7) 2_666 .
O6 Mg1 Mg2 O8 -22.17(6) 2 1_554
O6 Mg1 Mg2 O8 157.83(6) 1_665 1_554
O4 Mg1 Mg2 O8 78.94(6) 2_665 1_554
O4 Mg1 Mg2 O8 -101.06(6) . 1_554
O9 Mg1 Mg2 O8 30.75(7) 1_554 1_554
O9 Mg1 Mg2 O8 -149.25(7) 2_666 1_554
O6 Mg1 Mg2 O10 -105.99(6) 2 .
O6 Mg1 Mg2 O10 74.01(6) 1_665 .
O4 Mg1 Mg2 O10 -4.88(5) 2_665 .
O4 Mg1 Mg2 O10 175.12(5) . .
O9 Mg1 Mg2 O10 -53.07(7) 1_554 .
O9 Mg1 Mg2 O10 126.93(7) 2_666 .
O6 Mg1 Mg2 O9 -52.92(7) 2 1_554
O6 Mg1 Mg2 O9 127.08(7) 1_665 1_554
O4 Mg1 Mg2 O9 48.19(7) 2_665 1_554
O4 Mg1 Mg2 O9 -131.81(7) . 1_554
O9 Mg1 Mg2 O9 180.0 2_666 1_554
O6 Mg1 Mg2 C27 -35.41(7) 2 1_554
O6 Mg1 Mg2 C27 144.59(7) 1_665 1_554
O4 Mg1 Mg2 C27 65.70(6) 2_665 1_554
O4 Mg1 Mg2 C27 -114.30(6) . 1_554
O9 Mg1 Mg2 C27 17.52(8) 1_554 1_554
O9 Mg1 Mg2 C27 -162.48(8) 2_666 1_554
O6 Mg1 O4 C13 -102.97(16) 2 .
O6 Mg1 O4 C13 77.03(16) 1_665 .
O9 Mg1 O4 C13 -14.24(16) 1_554 .
O9 Mg1 O4 C13 165.76(16) 2_666 .
Mg2 Mg1 O4 C13 11.15(15) . .
Mg2 Mg1 O4 C13 -168.85(15) 2_665 .
O7 Mg2 O5 C13 -55.69(16) 1_665 .
O11 Mg2 O5 C13 -158.90(15) . .
O8 Mg2 O5 C13 102.50(16) 1_554 .
O9 Mg2 O5 C13 41.87(15) 1_554 .
C27 Mg2 O5 C13 72.61(16) 1_554 .
Mg1 Mg2 O5 C13 14.32(14) . .
O7 Mg2 O10 C31 79.8(2) 1_665 .
O11 Mg2 O10 C31 -177.01(19) . .
O8 Mg2 O10 C31 -78.38(19) 1_554 .
O9 Mg2 O10 C31 -17.53(19) 1_554 .
C27 Mg2 O10 C31 -48.24(19) 1_554 .
Mg1 Mg2 O10 C31 8.6(2) . .
O7 Mg2 O11 C34 135.6(4) 1_665 .
O5 Mg2 O11 C34 -130.5(4) . .
O8 Mg2 O11 C34 -38.9(4) 1_554 .
O10 Mg2 O11 C34 45.5(4) . .
O9 Mg2 O11 C34 -32.1(5) 1_554 .
C27 Mg2 O11 C34 -34.0(4) 1_554 .
Mg1 Mg2 O11 C34 -152.7(4) . .
C7 O1 C1 C6 -5.4(3) . .
C7 O1 C1 C2 175.57(19) . .
O1 C1 C2 C3 177.6(2) . .
C6 C1 C2 C3 -1.4(4) . .
C1 C2 C3 O2 -178.4(2) . .
C1 C2 C3 C4 -0.4(4) . .
C14 O2 C3 C2 -14.0(4) . .
C14 O2 C3 C4 167.9(2) . .
C2 C3 C4 C5 1.7(4) . .
O2 C3 C4 C5 179.9(3) . .
C3 C4 C5 C6 -1.3(4) . .
C3 C4 C5 O3 -178.5(3) . .
C21 O3 C5 C4 -8.2(4) . .
C21 O3 C5 C6 174.4(3) . .
O1 C1 C6 C5 -177.1(2) . .
C2 C1 C6 C5 1.8(4) . .
C4 C5 C6 C1 -0.4(4) . .
O3 C5 C6 C1 177.0(2) . .
C1 O1 C7 C8 -97.1(2) . .
C1 O1 C7 C12 87.0(2) . .
C12 C7 C8 C9 -0.2(3) . .
O1 C7 C8 C9 -175.87(15) . .
C7 C8 C9 C10 1.7(3) . .
C8 C9 C10 C11 -1.6(3) . .
C8 C9 C10 C13 177.41(16) . .
C9 C10 C11 C12 -0.1(3) . .
C13 C10 C11 C12 -179.03(16) . .
C8 C7 C12 C11 -1.3(3) . .
O1 C7 C12 C11 174.32(15) . .
C10 C11 C12 C7 1.5(3) . .
Mg2 O5 C13 O4 -13.7(3) . .
Mg2 O5 C13 C10 167.14(11) . .
Mg1 O4 C13 O5 -5.4(3) . .
Mg1 O4 C13 C10 173.77(11) . .
C9 C10 C13 O5 18.0(2) . .
C11 C10 C13 O5 -163.04(16) . .
C9 C10 C13 O4 -161.26(16) . .
C11 C10 C13 O4 17.7(2) . .
C3 O2 C14 C19 -84.9(3) . .
C3 O2 C14 C15 94.9(3) . .
C19 C14 C15 C16 1.9(4) . .
O2 C14 C15 C16 -177.9(2) . .
C14 C15 C16 C17 -0.5(4) . .
C15 C16 C17 C18 -2.0(3) . .
C15 C16 C17 C20 175.0(2) . .
C16 C17 C18 C19 3.3(3) . .
C20 C17 C18 C19 -173.8(2) . .
C15 C14 C19 C18 -0.6(4) . .
O2 C14 C19 C18 179.1(2) . .
C17 C18 C19 C14 -2.0(4) . .
Mg1 O6 C20 O7 -5.9(3) 1_445 .
Mg1 O6 C20 C17 177.54(13) 1_445 .
Mg2 O7 C20 O6 -16.7(3) 1_445 .
Mg2 O7 C20 C17 159.90(14) 1_445 .
C16 C17 C20 O6 -14.7(3) . .
C18 C17 C20 O6 162.3(2) . .
C16 C17 C20 O7 168.4(2) . .
C18 C17 C20 O7 -14.7(3) . .
C5 O3 C21 C26 119.5(3) . .
C5 O3 C21 C22 -65.3(4) . .
C26 C21 C22 C23 -1.3(4) . .
O3 C21 C22 C23 -176.4(2) . .
C21 C22 C23 C24 0.6(4) . .
C22 C23 C24 C25 0.6(4) . .
C22 C23 C24 C27 177.5(2) . .
C23 C24 C25 C26 -1.1(4) . .
C27 C24 C25 C26 -177.9(2) . .
C22 C21 C26 C25 0.7(4) . .
O3 C21 C26 C25 175.9(2) . .
C24 C25 C26 C21 0.5(4) . .
Mg2 O8 C27 O9 8.6(2) 1_556 .
Mg2 O8 C27 C24 -168.27(17) 1_556 .
Mg1 O9 C27 O8 115.9(2) 1_556 .
Mg2 O9 C27 O8 -8.23(19) 1_556 .
Mg1 O9 C27 C24 -67.3(3) 1_556 .
Mg2 O9 C27 C24 168.58(18) 1_556 .
Mg1 O9 C27 Mg2 124.1(2) 1_556 1_556
C25 C24 C27 O8 174.8(2) . .
C23 C24 C27 O8 -2.0(3) . .
C25 C24 C27 O9 -2.0(3) . .
C23 C24 C27 O9 -178.9(2) . .
C25 C24 C27 Mg2 97.7(9) . 1_556
C23 C24 C27 Mg2 -79.2(9) . 1_556
Mg2 O10 C31 N1 117.2(2) . .
Mg2 O10 C31 C30 -62.9(3) . .
C29 N1 C31 O10 179.9(2) . .
C28 N1 C31 O10 1.0(3) . .
C29 N1 C31 C30 0.0(3) . .
C28 N1 C31 C30 -179.0(2) . .
Mg2 O11 C34 N2 130.9(4) . .
Mg2 O11 C34 C35 -48.8(5) . .
C33 N2 C34 O11 -177.8(2) . .
C32 N2 C34 O11 0.0(3) . .
C33 N2 C34 C35 2.0(3) . .
C32 N2 C34 C35 179.8(2) . .

loop_
_platon_squeeze_void_nr
_platon_squeeze_void_average_x
_platon_squeeze_void_average_y
_platon_squeeze_void_average_z
_platon_squeeze_void_volume
_platon_squeeze_void_count_electrons
_platon_squeeze_void_content
1 0.500 0.889 0.500 685 78 ' '
